data_7232643
loop_
_publ_author_name
'Angamuthu, Raja'
'Raje, Sakthi'

_publ_section_title
;
 Solvent-Free Synthesis and Reactivity of Nickel(II) Borohydride and
 Nickel(II) Hydride
;
_journal_name_full 'Green Chemistry'
_journal_paper_doi 10.1039/C8GC04058C
_journal_year 2019
_chemical_formula_moiety
;
C30 H38 N8 Ni2 O2, 2(C24 H20 B), 4(C2 H3 N), 2(C H O)
;
_chemical_formula_sum 'C88 H92 B2 N12 Ni2 O4'
_chemical_formula_weight 1520.77
_space_group_crystal_system monoclinic
_space_group_IT_number 14
_space_group_name_Hall '-P 2yn'
_space_group_name_H-M_alt 'P 1 21/n 1'
_symmetry_space_group_name_Hall '-P 2yn'
_symmetry_space_group_name_H-M 'P 1 21/n 1'
_atom_sites_solution_hydrogens geom
_audit_creation_method SHELXL-2014/7
_audit_update_record
;
2018-11-09 deposited with the CCDC.    2019-04-18 downloaded from the CCDC.
;
_cell_angle_alpha 90
_cell_angle_beta 105.676(2)
_cell_angle_gamma 90
_cell_formula_units_Z 2
_cell_length_a 16.7786(13)
_cell_length_b 11.9023(9)
_cell_length_c 21.2510(19)
_cell_measurement_reflns_used 9570
_cell_measurement_temperature 100(2)
_cell_measurement_theta_max 28.02
_cell_measurement_theta_min 2.49
_cell_volume 4086.1(6)
_computing_cell_refinement 'Bruker SAINT'
_computing_data_collection 'Bruker APEX2'
_computing_data_reduction 'Bruker SAINT'
_computing_molecular_graphics 'Bruker SHELXTL (Sheldrick, 2008)'
_computing_publication_material 'Bruker SHELXTL (Sheldrick, 2008)'
_computing_structure_refinement 'SHELXL-2014/7 (Sheldrick, 2014)'
_computing_structure_solution 'SHELXT (Sheldrick 2015)'
_diffrn_ambient_temperature 100(2)
_diffrn_measured_fraction_theta_full 0.999
_diffrn_measured_fraction_theta_max 0.999
_diffrn_measurement_device_type 'Bruker APEX-II CCD'
_diffrn_measurement_method '\f and \w scans'
_diffrn_radiation_type MoK\a
_diffrn_radiation_wavelength 0.71073
_diffrn_reflns_av_R_equivalents 0.0744
_diffrn_reflns_av_unetI/netI 0.0658
_diffrn_reflns_Laue_measured_fraction_full 0.999
_diffrn_reflns_Laue_measured_fraction_max 0.999
_diffrn_reflns_limit_h_max 20
_diffrn_reflns_limit_h_min -20
_diffrn_reflns_limit_k_max 14
_diffrn_reflns_limit_k_min -13
_diffrn_reflns_limit_l_max 25
_diffrn_reflns_limit_l_min -25
_diffrn_reflns_number 32612
_diffrn_reflns_point_group_measured_fraction_full 0.999
_diffrn_reflns_point_group_measured_fraction_max 0.999
_diffrn_reflns_theta_full 25.249
_diffrn_reflns_theta_max 25.249
_diffrn_reflns_theta_min 2.198
_exptl_absorpt_coefficient_mu 0.518
_exptl_absorpt_correction_T_max 0.7457
_exptl_absorpt_correction_T_min 0.5573
_exptl_absorpt_correction_type multi-scan
_exptl_absorpt_process_details 'Sadabs (Sheldrick, 1996)'
_exptl_crystal_colour green-brown
_exptl_crystal_density_diffrn 1.236
_exptl_crystal_description prismatic
_exptl_crystal_F_000 1604
_exptl_crystal_size_max 0.26
_exptl_crystal_size_mid 0.21
_exptl_crystal_size_min 0.13
_refine_diff_density_max 1.196
_refine_diff_density_min -0.318
_refine_diff_density_rms 0.072
_refine_ls_extinction_method none
_refine_ls_goodness_of_fit_ref 1.037
_refine_ls_hydrogen_treatment constr
_refine_ls_matrix_type full
_refine_ls_number_parameters 490
_refine_ls_number_reflns 7398
_refine_ls_number_restraints 0
_refine_ls_restrained_S_all 1.037
_refine_ls_R_factor_all 0.0850
_refine_ls_R_factor_gt 0.0564
_refine_ls_shift/su_max 0.001
_refine_ls_shift/su_mean 0.000
_refine_ls_structure_factor_coef Fsqd
_refine_ls_weighting_details 'w=1/[\s^2^(Fo^2^)+(0.0667P)^2^+5.0385P] where P=(Fo^2^+2Fc^2^)/3'
_refine_ls_weighting_scheme calc
_refine_ls_wR_factor_gt 0.1350
_refine_ls_wR_factor_ref 0.1483
_reflns_Friedel_coverage 0.000
_reflns_number_gt 5516
_reflns_number_total 7398
_reflns_threshold_expression 'I > 2\s(I)'
_cod_data_source_file c8gc04058c2.cif
_cod_data_source_block '[(LH)Ni(mu-OMe)2Ni(LH)](BPh4)2'
_cod_database_code 7232643
_shelx_shelxl_version_number 2014/7
_shelx_space_group_comment
;
The symmetry employed for this shelxl refinement is uniquely defined
by the following loop, which should always be used as a source of
symmetry information in preference to the above space-group names.
They are only intended as comments.
;

loop_
_space_group_symop_operation_xyz
'x, y, z'
'-x+1/2, y+1/2, -z+1/2'
'-x, -y, -z'
'x-1/2, -y-1/2, z-1/2'

loop_
_atom_site_label
_atom_site_type_symbol
_atom_site_fract_x
_atom_site_fract_y
_atom_site_fract_z
_atom_site_U_iso_or_equiv
_atom_site_adp_type
_atom_site_occupancy
_atom_site_site_symmetry_order
_atom_site_calc_flag
_atom_site_refinement_flags_posn
_atom_site_refinement_flags_adp
Ni Ni 0.97864(2) 0.48619(3) 0.56691(2) 0.01989(14) Uani 1 1 d . .
O1 O 0.92225(14) 0.4956(2) 0.47007(11) 0.0275(6) Uani 1 1 d . .
N1 N 1.03879(16) 0.4906(2) 0.66376(12) 0.0187(6) Uani 1 1 d . .
N2 N 0.99207(17) 0.3040(2) 0.59003(14) 0.0247(6) Uani 1 1 d . .
H2B H 1.0110 0.2640 0.5552 0.030 Uiso 1 1 calc R U
N3 N 0.87630(16) 0.4565(2) 0.59832(12) 0.0185(6) Uani 1 1 d . .
N4 N 0.94826(16) 0.6578(2) 0.59255(13) 0.0217(6) Uani 1 1 d . .
H4B H 0.9520 0.7113 0.5572 0.026 Uiso 1 1 calc R U
C1 C 1.03754(19) 0.5867(3) 0.69667(15) 0.0197(7) Uani 1 1 d . .
C2 C 1.0606(2) 0.5900(3) 0.76397(16) 0.0259(8) Uani 1 1 d . .
H2A H 1.0590 0.6584 0.7866 0.031 Uiso 1 1 calc R U
C3 C 1.0861(2) 0.4912(3) 0.79779(17) 0.0310(8) Uani 1 1 d . .
H3A H 1.1042 0.4915 0.8442 0.037 Uiso 1 1 calc R U
C4 C 1.0849(2) 0.3921(3) 0.76366(17) 0.0288(8) Uani 1 1 d . .
H4A H 1.1009 0.3234 0.7864 0.035 Uiso 1 1 calc R U
C5 C 1.0604(2) 0.3940(3) 0.69643(16) 0.0230(7) Uani 1 1 d . .
C6 C 1.0555(2) 0.2914(3) 0.65381(16) 0.0282(8) Uani 1 1 d . .
H6A H 1.1102 0.2782 0.6459 0.034 Uiso 1 1 calc R U
H6B H 1.0418 0.2251 0.6770 0.034 Uiso 1 1 calc R U
C7 C 0.9096(2) 0.2614(3) 0.59121(17) 0.0281(8) Uani 1 1 d . .
H7A H 0.9165 0.1968 0.6215 0.034 Uiso 1 1 calc R U
H7B H 0.8796 0.2348 0.5470 0.034 Uiso 1 1 calc R U
C8 C 0.85925(19) 0.3510(3) 0.61262(15) 0.0207(7) Uani 1 1 d . .
C9 C 0.7987(2) 0.3289(3) 0.64408(16) 0.0281(8) Uani 1 1 d . .
H9A H 0.7864 0.2540 0.6536 0.034 Uiso 1 1 calc R U
C10 C 0.7566(2) 0.4183(3) 0.66137(18) 0.0351(9) Uani 1 1 d . .
H10A H 0.7140 0.4048 0.6821 0.042 Uiso 1 1 calc R U
C11 C 0.7759(2) 0.5261(3) 0.64875(17) 0.0300(8) Uani 1 1 d . .
H11A H 0.7481 0.5879 0.6615 0.036 Uiso 1 1 calc R U
C12 C 0.8370(2) 0.5434(3) 0.61694(15) 0.0217(7) Uani 1 1 d . .
C13 C 0.8628(2) 0.6580(3) 0.59986(17) 0.0275(8) Uani 1 1 d . .
H13A H 0.8240 0.6834 0.5585 0.033 Uiso 1 1 calc R U
H13B H 0.8594 0.7118 0.6346 0.033 Uiso 1 1 calc R U
C14 C 1.0100(2) 0.6883(3) 0.65413(15) 0.0231(7) Uani 1 1 d . .
H14A H 0.9855 0.7440 0.6781 0.028 Uiso 1 1 calc R U
H14B H 1.0585 0.7234 0.6440 0.028 Uiso 1 1 calc R U
C16 C 0.8581(2) 0.4207(4) 0.44173(18) 0.0380(10) Uani 1 1 d . .
H16A H 0.8377 0.4363 0.3948 0.057 Uiso 1 1 calc R U
H16B H 0.8790 0.3434 0.4481 0.057 Uiso 1 1 calc R U
H16C H 0.8129 0.4299 0.4624 0.057 Uiso 1 1 calc R U
B1 B 0.5303(2) 0.4762(3) 0.71451(18) 0.0219(8) Uani 1 1 d . .
C111 C 0.5899(2) 0.4834(3) 0.79022(15) 0.0213(7) Uani 1 1 d . .
C112 C 0.5622(2) 0.4618(3) 0.84591(15) 0.0225(7) Uani 1 1 d . .
H11B H 0.5048 0.4497 0.8404 0.027 Uiso 1 1 calc R U
C113 C 0.6154(2) 0.4576(3) 0.90871(16) 0.0262(8) Uani 1 1 d . .
H11C H 0.5937 0.4414 0.9446 0.031 Uiso 1 1 calc R U
C114 C 0.6985(2) 0.4763(3) 0.91944(16) 0.0281(8) Uani 1 1 d . .
H11D H 0.7346 0.4730 0.9624 0.034 Uiso 1 1 calc R U
C115 C 0.7289(2) 0.5004(3) 0.86593(17) 0.0312(8) Uani 1 1 d . .
H11E H 0.7862 0.5146 0.8722 0.037 Uiso 1 1 calc R U
C116 C 0.6755(2) 0.5036(3) 0.80382(17) 0.0286(8) Uani 1 1 d . .
H11F H 0.6978 0.5204 0.7683 0.034 Uiso 1 1 calc R U
C21 C 0.5382(2) 0.3501(3) 0.68486(15) 0.0216(7) Uani 1 1 d . .
C22 C 0.6016(2) 0.2736(3) 0.71282(16) 0.0244(8) Uani 1 1 d . .
H22A H 0.6412 0.2933 0.7524 0.029 Uiso 1 1 calc R U
C23 C 0.6083(2) 0.1697(3) 0.68437(18) 0.0311(8) Uani 1 1 d . .
H23A H 0.6518 0.1198 0.7049 0.037 Uiso 1 1 calc R U
C24 C 0.5522(2) 0.1388(3) 0.62663(18) 0.0334(9) Uani 1 1 d . .
H24A H 0.5574 0.0685 0.6069 0.040 Uiso 1 1 calc R U
C25 C 0.4884(2) 0.2114(3) 0.59771(17) 0.0333(9) Uani 1 1 d . .
H25A H 0.4492 0.1910 0.5580 0.040 Uiso 1 1 calc R U
C26 C 0.4818(2) 0.3139(3) 0.62684(16) 0.0273(8) Uani 1 1 d . .
H26A H 0.4370 0.3620 0.6066 0.033 Uiso 1 1 calc R U
C31 C 0.4332(2) 0.4967(3) 0.71356(15) 0.0226(7) Uani 1 1 d . .
C32 C 0.3873(2) 0.4150(3) 0.73561(16) 0.0274(8) Uani 1 1 d . .
H32A H 0.4119 0.3433 0.7469 0.033 Uiso 1 1 calc R U
C33 C 0.3082(2) 0.4322(3) 0.74204(17) 0.0344(9) Uani 1 1 d . .
H33A H 0.2805 0.3736 0.7580 0.041 Uiso 1 1 calc R U
C34 C 0.2700(2) 0.5341(3) 0.72521(19) 0.0373(10) Uani 1 1 d . .
H34A H 0.2164 0.5479 0.7305 0.045 Uiso 1 1 calc R U
C35 C 0.3113(2) 0.6163(3) 0.7004(2) 0.0397(10) Uani 1 1 d . .
H35A H 0.2853 0.6866 0.6874 0.048 Uiso 1 1 calc R U
C36 C 0.3910(2) 0.5968(3) 0.69421(18) 0.0317(9) Uani 1 1 d . .
H36A H 0.4173 0.6542 0.6761 0.038 Uiso 1 1 calc R U
C41 C 0.56061(19) 0.5729(3) 0.66949(15) 0.0218(7) Uani 1 1 d . .
C42 C 0.5646(2) 0.5563(3) 0.60553(16) 0.0269(8) Uani 1 1 d . .
H42A H 0.5502 0.4848 0.5860 0.032 Uiso 1 1 calc R U
C43 C 0.5887(2) 0.6404(3) 0.56927(18) 0.0387(10) Uani 1 1 d . .
H43A H 0.5905 0.6254 0.5258 0.046 Uiso 1 1 calc R U
C44 C 0.6099(3) 0.7445(4) 0.59554(19) 0.0429(10) Uani 1 1 d . .
H44A H 0.6270 0.8017 0.5708 0.052 Uiso 1 1 calc R U
C45 C 0.6060(2) 0.7652(3) 0.65860(19) 0.0403(10) Uani 1 1 d . .
H45A H 0.6199 0.8374 0.6774 0.048 Uiso 1 1 calc R U
C46 C 0.5818(2) 0.6806(3) 0.69445(18) 0.0323(9) Uani 1 1 d . .
H46A H 0.5796 0.6966 0.7377 0.039 Uiso 1 1 calc R U
O1S O 0.84643(15) 0.6990(2) 0.45229(13) 0.0399(7) Uani 1 1 d . .
H1S H 0.8670 0.6351 0.4629 0.060 Uiso 1 1 calc R U
C1S C 0.7577(3) 0.6888(5) 0.4256(2) 0.0605(14) Uani 1 1 d . .
N1S N 0.7065(3) 0.1617(4) 0.4361(2) 0.0827(15) Uani 1 1 d . .
C11S C 0.6740(3) 0.2289(5) 0.4579(2) 0.0577(13) Uani 1 1 d . .
C12S C 0.6339(3) 0.3158(5) 0.4869(3) 0.0745(16) Uani 1 1 d . .
H12A H 0.6162 0.2839 0.5235 0.112 Uiso 1 1 calc R U
H12B H 0.5854 0.3445 0.4539 0.112 Uiso 1 1 calc R U
H12C H 0.6729 0.3774 0.5028 0.112 Uiso 1 1 calc R U
N2S N 0.9577(2) 0.1427(3) 0.46597(17) 0.0411(8) Uani 1 1 d . .
C21S C 0.9141(3) 0.0710(3) 0.44196(18) 0.0355(9) Uani 1 1 d . .
C22S C 0.8587(3) -0.0192(3) 0.41124(19) 0.0456(11) Uani 1 1 d . .
H22B H 0.8016 0.0011 0.4097 0.068 Uiso 1 1 calc R U
H22C H 0.8740 -0.0884 0.4366 0.068 Uiso 1 1 calc R U
H22D H 0.8632 -0.0310 0.3667 0.068 Uiso 1 1 calc R U

loop_
_atom_site_aniso_label
_atom_site_aniso_U_11
_atom_site_aniso_U_22
_atom_site_aniso_U_33
_atom_site_aniso_U_23
_atom_site_aniso_U_13
_atom_site_aniso_U_12
Ni 0.0218(2) 0.0245(3) 0.0157(2) -0.00122(17) 0.00930(16) -0.00485(19)
O1 0.0256(13) 0.0385(15) 0.0206(12) -0.0040(10) 0.0100(10) -0.0133(11)
N1 0.0182(13) 0.0217(15) 0.0193(14) 0.0007(11) 0.0101(11) -0.0008(12)
N2 0.0280(15) 0.0218(16) 0.0282(16) -0.0062(12) 0.0147(12) 0.0013(13)
N3 0.0208(14) 0.0173(15) 0.0197(14) 0.0007(11) 0.0093(11) -0.0007(12)
N4 0.0264(15) 0.0194(15) 0.0207(15) 0.0040(11) 0.0085(12) -0.0028(12)
C1 0.0187(16) 0.0210(18) 0.0211(17) -0.0015(13) 0.0083(13) -0.0016(14)
C2 0.0307(19) 0.0261(19) 0.0231(18) -0.0029(14) 0.0110(15) 0.0009(16)
C3 0.035(2) 0.037(2) 0.0206(18) 0.0007(15) 0.0061(15) 0.0054(18)
C4 0.033(2) 0.0263(19) 0.027(2) 0.0065(15) 0.0088(16) 0.0062(16)
C5 0.0210(17) 0.0233(18) 0.0272(19) 0.0014(14) 0.0108(14) 0.0029(15)
C6 0.035(2) 0.0226(19) 0.029(2) 0.0003(14) 0.0127(16) 0.0039(16)
C7 0.035(2) 0.0207(19) 0.033(2) 0.0006(15) 0.0168(16) -0.0043(16)
C8 0.0232(17) 0.0216(18) 0.0181(17) 0.0001(13) 0.0071(13) -0.0030(15)
C9 0.030(2) 0.027(2) 0.030(2) -0.0007(15) 0.0129(16) -0.0067(16)
C10 0.032(2) 0.042(3) 0.039(2) -0.0009(18) 0.0222(17) -0.0075(18)
C11 0.0232(18) 0.034(2) 0.035(2) -0.0056(16) 0.0131(15) 0.0042(17)
C12 0.0193(17) 0.0231(18) 0.0216(17) 0.0020(13) 0.0038(13) 0.0022(14)
C13 0.0300(19) 0.0199(18) 0.034(2) -0.0008(15) 0.0103(16) 0.0029(16)
C14 0.0309(19) 0.0179(17) 0.0208(17) -0.0014(13) 0.0072(14) 0.0011(15)
C16 0.036(2) 0.049(3) 0.030(2) -0.0041(18) 0.0104(17) -0.012(2)
B1 0.024(2) 0.025(2) 0.0180(19) -0.0005(15) 0.0080(15) -0.0006(17)
C111 0.0266(18) 0.0186(17) 0.0200(17) -0.0010(13) 0.0088(13) 0.0026(15)
C112 0.0287(18) 0.0178(17) 0.0241(18) -0.0022(13) 0.0122(14) -0.0037(15)
C113 0.043(2) 0.0203(18) 0.0179(17) -0.0016(13) 0.0119(15) -0.0031(16)
C114 0.034(2) 0.0264(19) 0.0203(18) 0.0003(14) 0.0007(15) -0.0004(16)
C115 0.0272(19) 0.039(2) 0.0268(19) -0.0015(16) 0.0065(15) -0.0024(17)
C116 0.0288(19) 0.037(2) 0.0233(18) 0.0005(15) 0.0137(15) -0.0010(17)
C21 0.0276(18) 0.0236(18) 0.0190(17) 0.0041(13) 0.0157(14) -0.0009(15)
C22 0.0268(18) 0.030(2) 0.0202(18) 0.0029(14) 0.0126(14) -0.0012(16)
C23 0.036(2) 0.030(2) 0.033(2) 0.0049(16) 0.0184(17) 0.0075(17)
C24 0.049(2) 0.024(2) 0.035(2) -0.0025(16) 0.0239(18) 0.0013(18)
C25 0.051(2) 0.031(2) 0.0188(19) -0.0030(15) 0.0109(16) -0.0022(19)
C26 0.037(2) 0.029(2) 0.0174(17) 0.0044(14) 0.0087(15) 0.0027(17)
C31 0.0253(18) 0.0252(19) 0.0170(16) -0.0049(13) 0.0051(13) -0.0019(15)
C32 0.0278(19) 0.030(2) 0.0251(19) 0.0020(15) 0.0077(15) 0.0004(16)
C33 0.028(2) 0.045(2) 0.031(2) 0.0007(17) 0.0102(16) -0.0058(19)
C34 0.0206(18) 0.049(3) 0.042(2) -0.0118(19) 0.0066(16) -0.0033(19)
C35 0.028(2) 0.032(2) 0.055(3) -0.0086(19) 0.0037(18) 0.0019(18)
C36 0.029(2) 0.025(2) 0.041(2) -0.0043(16) 0.0093(17) -0.0037(17)
C41 0.0178(16) 0.0253(19) 0.0229(18) 0.0036(14) 0.0064(13) 0.0020(15)
C42 0.0257(18) 0.033(2) 0.0228(18) 0.0060(15) 0.0078(14) 0.0009(16)
C43 0.041(2) 0.052(3) 0.023(2) 0.0113(18) 0.0100(17) -0.004(2)
C44 0.046(2) 0.044(3) 0.037(2) 0.0188(19) 0.0072(18) -0.013(2)
C45 0.047(2) 0.032(2) 0.039(2) 0.0064(17) 0.0074(19) -0.0141(19)
C46 0.037(2) 0.035(2) 0.025(2) 0.0033(16) 0.0095(16) -0.0050(18)
O1S 0.0364(15) 0.0463(17) 0.0371(16) 0.0019(13) 0.0099(12) 0.0052(13)
C1S 0.036(2) 0.090(4) 0.048(3) -0.010(3) -0.001(2) 0.006(3)
N1S 0.088(4) 0.077(3) 0.073(3) -0.001(3) 0.005(3) 0.025(3)
C11S 0.053(3) 0.061(3) 0.049(3) 0.004(2) -0.004(2) 0.011(3)
C12S 0.054(3) 0.095(4) 0.070(4) -0.008(3) 0.009(3) 0.016(3)
N2S 0.051(2) 0.039(2) 0.042(2) -0.0004(16) 0.0270(17) 0.0004(18)
C21S 0.051(3) 0.035(2) 0.028(2) 0.0046(18) 0.0235(19) 0.007(2)
C22S 0.066(3) 0.041(2) 0.030(2) -0.0022(18) 0.012(2) 0.001(2)

loop_
_atom_type_symbol
_atom_type_description
_atom_type_scat_dispersion_real
_atom_type_scat_dispersion_imag
_atom_type_scat_source
C C 0.0033 0.0016 'International Tables Vol C Tables 4.2.6.8 and 6.1.1.4'
H H 0.0000 0.0000 'International Tables Vol C Tables 4.2.6.8 and 6.1.1.4'
N N 0.0061 0.0033 'International Tables Vol C Tables 4.2.6.8 and 6.1.1.4'
O O 0.0106 0.0060 'International Tables Vol C Tables 4.2.6.8 and 6.1.1.4'
B B 0.0013 0.0007 'International Tables Vol C Tables 4.2.6.8 and 6.1.1.4'
Ni Ni 0.3393 1.1124 'International Tables Vol C Tables 4.2.6.8 and 6.1.1.4'

loop_
_geom_angle_atom_site_label_1
_geom_angle_atom_site_label_2
_geom_angle_atom_site_label_3
_geom_angle
_geom_angle_site_symmetry_1
_geom_angle_site_symmetry_3
O1 Ni N1 175.05(10) . .
O1 Ni O1 78.90(10) . 3_766
N1 Ni O1 98.88(10) . 3_766
O1 Ni N3 98.00(10) . .
N1 Ni N3 84.52(10) . .
O1 Ni N3 174.96(10) 3_766 .
O1 Ni N4 97.14(10) . .
N1 Ni N4 79.12(10) . .
O1 Ni N4 105.30(10) 3_766 .
N3 Ni N4 78.94(10) . .
O1 Ni N2 105.69(10) . .
N1 Ni N2 78.94(10) . .
O1 Ni N2 98.33(10) 3_766 .
N3 Ni N2 78.59(10) . .
N4 Ni N2 149.83(10) . .
C16 O1 Ni 119.7(2) . .
C16 O1 Ni 121.0(2) . 3_766
Ni O1 Ni 101.10(10) . 3_766
C5 N1 C1 120.0(3) . .
C5 N1 Ni 119.5(2) . .
C1 N1 Ni 118.4(2) . .
C7 N2 C6 113.1(3) . .
C7 N2 Ni 107.4(2) . .
C6 N2 Ni 107.72(19) . .
C7 N2 H2B 109.5 . .
C6 N2 H2B 109.5 . .
Ni N2 H2B 109.5 . .
C8 N3 C12 120.2(3) . .
C8 N3 Ni 119.2(2) . .
C12 N3 Ni 119.2(2) . .
C14 N4 C13 111.9(3) . .
C14 N4 Ni 107.02(19) . .
C13 N4 Ni 108.72(19) . .
C14 N4 H4B 109.7 . .
C13 N4 H4B 109.7 . .
Ni N4 H4B 109.7 . .
N1 C1 C2 121.7(3) . .
N1 C1 C14 114.6(3) . .
C2 C1 C14 123.7(3) . .
C1 C2 C3 118.4(3) . .
C1 C2 H2A 120.8 . .
C3 C2 H2A 120.8 . .
C4 C3 C2 119.6(3) . .
C4 C3 H3A 120.2 . .
C2 C3 H3A 120.2 . .
C5 C4 C3 119.3(3) . .
C5 C4 H4A 120.4 . .
C3 C4 H4A 120.4 . .
N1 C5 C4 121.0(3) . .
N1 C5 C6 114.8(3) . .
C4 C5 C6 124.2(3) . .
N2 C6 C5 112.1(3) . .
N2 C6 H6A 109.2 . .
C5 C6 H6A 109.2 . .
N2 C6 H6B 109.2 . .
C5 C6 H6B 109.2 . .
H6A C6 H6B 107.9 . .
N2 C7 C8 111.5(3) . .
N2 C7 H7A 109.3 . .
C8 C7 H7A 109.3 . .
N2 C7 H7B 109.3 . .
C8 C7 H7B 109.3 . .
H7A C7 H7B 108.0 . .
N3 C8 C9 121.1(3) . .
N3 C8 C7 115.1(3) . .
C9 C8 C7 123.8(3) . .
C10 C9 C8 118.6(3) . .
C10 C9 H9A 120.7 . .
C8 C9 H9A 120.7 . .
C11 C10 C9 120.3(3) . .
C11 C10 H10A 119.8 . .
C9 C10 H10A 119.8 . .
C10 C11 C12 118.7(3) . .
C10 C11 H11A 120.7 . .
C12 C11 H11A 120.7 . .
N3 C12 C11 121.1(3) . .
N3 C12 C13 115.6(3) . .
C11 C12 C13 123.4(3) . .
N4 C13 C12 111.9(3) . .
N4 C13 H13A 109.2 . .
C12 C13 H13A 109.2 . .
N4 C13 H13B 109.2 . .
C12 C13 H13B 109.2 . .
H13A C13 H13B 107.9 . .
N4 C14 C1 111.2(3) . .
N4 C14 H14A 109.4 . .
C1 C14 H14A 109.4 . .
N4 C14 H14B 109.4 . .
C1 C14 H14B 109.4 . .
H14A C14 H14B 108.0 . .
O1 C16 H16A 109.5 . .
O1 C16 H16B 109.5 . .
H16A C16 H16B 109.5 . .
O1 C16 H16C 109.5 . .
H16A C16 H16C 109.5 . .
H16B C16 H16C 109.5 . .
C31 B1 C21 108.2(3) . .
C31 B1 C111 110.0(3) . .
C21 B1 C111 109.3(3) . .
C31 B1 C41 110.3(3) . .
C21 B1 C41 110.0(3) . .
C111 B1 C41 109.1(3) . .
C112 C111 C116 114.1(3) . .
C112 C111 B1 124.1(3) . .
C116 C111 B1 121.6(3) . .
C113 C112 C111 122.8(3) . .
C113 C112 H11B 118.6 . .
C111 C112 H11B 118.6 . .
C114 C113 C112 120.9(3) . .
C114 C113 H11C 119.5 . .
C112 C113 H11C 119.5 . .
C113 C114 C115 118.5(3) . .
C113 C114 H11D 120.7 . .
C115 C114 H11D 120.7 . .
C116 C115 C114 119.9(3) . .
C116 C115 H11E 120.0 . .
C114 C115 H11E 120.0 . .
C115 C116 C111 123.6(3) . .
C115 C116 H11F 118.2 . .
C111 C116 H11F 118.2 . .
C26 C21 C22 115.2(3) . .
C26 C21 B1 120.7(3) . .
C22 C21 B1 124.0(3) . .
C23 C22 C21 122.2(3) . .
C23 C22 H22A 118.9 . .
C21 C22 H22A 118.9 . .
C24 C23 C22 120.5(3) . .
C24 C23 H23A 119.8 . .
C22 C23 H23A 119.8 . .
C23 C24 C25 119.3(3) . .
C23 C24 H24A 120.4 . .
C25 C24 H24A 120.4 . .
C24 C25 C26 119.8(3) . .
C24 C25 H25A 120.1 . .
C26 C25 H25A 120.1 . .
C25 C26 C21 123.1(3) . .
C25 C26 H26A 118.5 . .
C21 C26 H26A 118.5 . .
C36 C31 C32 114.4(3) . .
C36 C31 B1 123.7(3) . .
C32 C31 B1 121.8(3) . .
C33 C32 C31 124.0(3) . .
C33 C32 H32A 118.0 . .
C31 C32 H32A 118.0 . .
C34 C33 C32 119.8(4) . .
C34 C33 H33A 120.1 . .
C32 C33 H33A 120.1 . .
C33 C34 C35 118.5(4) . .
C33 C34 H34A 120.8 . .
C35 C34 H34A 120.8 . .
C34 C35 C36 120.7(4) . .
C34 C35 H35A 119.7 . .
C36 C35 H35A 119.7 . .
C31 C36 C35 122.5(4) . .
C31 C36 H36A 118.7 . .
C35 C36 H36A 118.7 . .
C42 C41 C46 115.2(3) . .
C42 C41 B1 124.5(3) . .
C46 C41 B1 120.2(3) . .
C43 C42 C41 122.5(4) . .
C43 C42 H42A 118.7 . .
C41 C42 H42A 118.7 . .
C44 C43 C42 120.6(4) . .
C44 C43 H43A 119.7 . .
C42 C43 H43A 119.7 . .
C43 C44 C45 118.9(4) . .
C43 C44 H44A 120.5 . .
C45 C44 H44A 120.5 . .
C44 C45 C46 120.0(4) . .
C44 C45 H45A 120.0 . .
C46 C45 H45A 120.0 . .
C45 C46 C41 122.7(3) . .
C45 C46 H46A 118.7 . .
C41 C46 H46A 118.7 . .
C1S O1S H1S 109.5 . .
N1S C11S C12S 178.8(6) . .
C11S C12S H12A 109.5 . .
C11S C12S H12B 109.5 . .
H12A C12S H12B 109.5 . .
C11S C12S H12C 109.5 . .
H12A C12S H12C 109.5 . .
H12B C12S H12C 109.5 . .
N2S C21S C22S 179.6(5) . .
C21S C22S H22B 109.5 . .
C21S C22S H22C 109.5 . .
H22B C22S H22C 109.5 . .
C21S C22S H22D 109.5 . .
H22B C22S H22D 109.5 . .
H22C C22S H22D 109.5 . .

loop_
_geom_bond_atom_site_label_1
_geom_bond_atom_site_label_2
_geom_bond_distance
_geom_bond_site_symmetry_2
Ni O1 2.023(2) .
Ni N1 2.033(3) .
Ni O1 2.034(2) 3_766
Ni N3 2.034(3) .
Ni N4 2.209(3) .
Ni N2 2.222(3) .
O1 C16 1.401(4) .
O1 Ni 2.034(2) 3_766
N1 C5 1.342(4) .
N1 C1 1.344(4) .
N2 C7 1.481(4) .
N2 C6 1.487(4) .
N2 H2B 1.0000 .
N3 C8 1.341(4) .
N3 C12 1.342(4) .
N4 C14 1.478(4) .
N4 C13 1.484(4) .
N4 H4B 1.0000 .
C1 C2 1.377(4) .
C1 C14 1.507(4) .
C2 C3 1.384(5) .
C2 H2A 0.9500 .
C3 C4 1.383(5) .
C3 H3A 0.9500 .
C4 C5 1.376(5) .
C4 H4A 0.9500 .
C5 C6 1.508(5) .
C6 H6A 0.9900 .
C6 H6B 0.9900 .
C7 C8 1.505(5) .
C7 H7A 0.9900 .
C7 H7B 0.9900 .
C8 C9 1.384(4) .
C9 C10 1.380(5) .
C9 H9A 0.9500 .
C10 C11 1.368(5) .
C10 H10A 0.9500 .
C11 C12 1.387(5) .
C11 H11A 0.9500 .
C12 C13 1.504(5) .
C13 H13A 0.9900 .
C13 H13B 0.9900 .
C14 H14A 0.9900 .
C14 H14B 0.9900 .
C16 H16A 0.9800 .
C16 H16B 0.9800 .
C16 H16C 0.9800 .
B1 C31 1.642(5) .
B1 C21 1.647(5) .
B1 C111 1.651(5) .
B1 C41 1.662(5) .
C111 C112 1.406(4) .
C111 C116 1.408(5) .
C112 C113 1.392(5) .
C112 H11B 0.9500 .
C113 C114 1.368(5) .
C113 H11C 0.9500 .
C114 C115 1.396(5) .
C114 H11D 0.9500 .
C115 C116 1.381(5) .
C115 H11E 0.9500 .
C116 H11F 0.9500 .
C21 C26 1.404(5) .
C21 C22 1.404(5) .
C22 C23 1.395(5) .
C22 H22A 0.9500 .
C23 C24 1.379(5) .
C23 H23A 0.9500 .
C24 C25 1.384(5) .
C24 H24A 0.9500 .
C25 C26 1.387(5) .
C25 H25A 0.9500 .
C26 H26A 0.9500 .
C31 C36 1.390(5) .
C31 C32 1.397(5) .
C32 C33 1.386(5) .
C32 H32A 0.9500 .
C33 C34 1.374(6) .
C33 H33A 0.9500 .
C34 C35 1.383(6) .
C34 H34A 0.9500 .
C35 C36 1.398(5) .
C35 H35A 0.9500 .
C36 H36A 0.9500 .
C41 C42 1.392(5) .
C41 C46 1.396(5) .
C42 C43 1.389(5) .
C42 H42A 0.9500 .
C43 C44 1.366(6) .
C43 H43A 0.9500 .
C44 C45 1.381(6) .
C44 H44A 0.9500 .
C45 C46 1.388(5) .
C45 H45A 0.9500 .
C46 H46A 0.9500 .
O1S C1S 1.447(5) .
O1S H1S 0.8400 .
N1S C11S 1.135(6) .
C11S C12S 1.459(7) .
C12S H12A 0.9800 .
C12S H12B 0.9800 .
C12S H12C 0.9800 .
N2S C21S 1.150(5) .
C21S C22S 1.454(6) .
C22S H22B 0.9800 .
C22S H22C 0.9800 .
C22S H22D 0.9800 .

loop_
_geom_hbond_atom_site_label_D
_geom_hbond_atom_site_label_H
_geom_hbond_atom_site_label_A
_geom_hbond_distance_DH
_geom_hbond_distance_HA
_geom_hbond_distance_DA
_geom_hbond_angle_DHA
_geom_hbond_site_symmetry_A
N2 H2B O1S 1.00 2.48 3.077(4) 117.9 3_766
N2 H2B N2S 1.00 2.36 3.185(4) 139.4 .
N4 H4B O1S 1.00 2.45 3.048(4) 118.0 .
N4 H4B N2S 1.00 2.44 3.276(4) 140.7 3_766
C6 H6A O1S 0.99 2.40 3.132(4) 129.9 3_766
C7 H7B N2S 0.99 2.67 3.301(5) 122.1 .
C13 H13A O1S 0.99 2.39 3.112(4) 128.9 .
O1S H1S O1 0.84 1.89 2.714(4) 167.0 .
C22S H22B N1S 0.98 2.65 3.488(7) 144.2 .
C22S H22C O1S 0.98 2.61 3.486(5) 148.9 1_545

loop_
_geom_torsion_atom_site_label_1
_geom_torsion_atom_site_label_2
_geom_torsion_atom_site_label_3
_geom_torsion_atom_site_label_4
_geom_torsion
C5 N1 C1 C2 2.1(5)
Ni N1 C1 C2 165.6(2)
C5 N1 C1 C14 -178.4(3)
Ni N1 C1 C14 -14.9(4)
N1 C1 C2 C3 0.5(5)
C14 C1 C2 C3 -179.0(3)
C1 C2 C3 C4 -2.3(5)
C2 C3 C4 C5 1.7(5)
C1 N1 C5 C4 -2.8(5)
Ni N1 C5 C4 -166.1(2)
C1 N1 C5 C6 177.3(3)
Ni N1 C5 C6 14.0(4)
C3 C4 C5 N1 0.9(5)
C3 C4 C5 C6 -179.2(3)
C7 N2 C6 C5 -91.3(3)
Ni N2 C6 C5 27.2(3)
N1 C5 C6 N2 -28.1(4)
C4 C5 C6 N2 151.9(3)
C6 N2 C7 C8 88.2(3)
Ni N2 C7 C8 -30.4(3)
C12 N3 C8 C9 2.9(5)
Ni N3 C8 C9 169.3(2)
C12 N3 C8 C7 -177.9(3)
Ni N3 C8 C7 -11.5(4)
N2 C7 C8 N3 29.0(4)
N2 C7 C8 C9 -151.7(3)
N3 C8 C9 C10 -0.8(5)
C7 C8 C9 C10 180.0(3)
C8 C9 C10 C11 -1.4(5)
C9 C10 C11 C12 1.6(5)
C8 N3 C12 C11 -2.7(5)
Ni N3 C12 C11 -169.1(2)
C8 N3 C12 C13 178.4(3)
Ni N3 C12 C13 12.0(4)
C10 C11 C12 N3 0.5(5)
C10 C11 C12 C13 179.3(3)
C14 N4 C13 C12 -93.2(3)
Ni N4 C13 C12 24.8(3)
N3 C12 C13 N4 -25.1(4)
C11 C12 C13 N4 156.0(3)
C13 N4 C14 C1 86.8(3)
Ni N4 C14 C1 -32.2(3)
N1 C1 C14 N4 32.4(4)
C2 C1 C14 N4 -148.1(3)
C31 B1 C111 C112 25.0(4)
C21 B1 C111 C112 -93.7(4)
C41 B1 C111 C112 146.0(3)
C31 B1 C111 C116 -160.1(3)
C21 B1 C111 C116 81.3(4)
C41 B1 C111 C116 -39.0(4)
C116 C111 C112 C113 -1.9(5)
B1 C111 C112 C113 173.4(3)
C111 C112 C113 C114 1.1(5)
C112 C113 C114 C115 0.3(5)
C113 C114 C115 C116 -0.7(5)
C114 C115 C116 C111 -0.1(5)
C112 C111 C116 C115 1.4(5)
B1 C111 C116 C115 -174.0(3)
C31 B1 C21 C26 47.1(4)
C111 B1 C21 C26 166.8(3)
C41 B1 C21 C26 -73.5(4)
C31 B1 C21 C22 -135.5(3)
C111 B1 C21 C22 -15.8(4)
C41 B1 C21 C22 103.9(3)
C26 C21 C22 C23 0.7(5)
B1 C21 C22 C23 -176.8(3)
C21 C22 C23 C24 0.5(5)
C22 C23 C24 C25 -1.0(5)
C23 C24 C25 C26 0.3(5)
C24 C25 C26 C21 1.0(5)
C22 C21 C26 C25 -1.5(5)
B1 C21 C26 C25 176.2(3)
C21 B1 C31 C36 -137.4(3)
C111 B1 C31 C36 103.3(4)
C41 B1 C31 C36 -17.0(4)
C21 B1 C31 C32 45.9(4)
C111 B1 C31 C32 -73.5(4)
C41 B1 C31 C32 166.2(3)
C36 C31 C32 C33 -3.8(5)
B1 C31 C32 C33 173.2(3)
C31 C32 C33 C34 1.1(5)
C32 C33 C34 C35 1.8(5)
C33 C34 C35 C36 -1.6(6)
C32 C31 C36 C35 4.0(5)
B1 C31 C36 C35 -173.0(3)
C34 C35 C36 C31 -1.4(6)
C31 B1 C41 C42 -99.0(4)
C21 B1 C41 C42 20.3(4)
C111 B1 C41 C42 140.1(3)
C31 B1 C41 C46 78.9(4)
C21 B1 C41 C46 -161.8(3)
C111 B1 C41 C46 -41.9(4)
C46 C41 C42 C43 0.6(5)
B1 C41 C42 C43 178.7(3)
C41 C42 C43 C44 0.0(6)
C42 C43 C44 C45 -0.7(6)
C43 C44 C45 C46 0.7(6)
C44 C45 C46 C41 0.0(6)
C42 C41 C46 C45 -0.6(5)
B1 C41 C46 C45 -178.7(3)
